data_7103471
loop_
_publ_author_name
'Fabra, Mar\'ia J'
'Fraile, Jos\'e M'
'Herrer\'ias, Clara I'
'Lahoz, Fernando J'
'Mayoral, Jos\'e A'
'P\'erez, Ignacio'

_publ_section_title
;
 Surface-enhanced stereoselectivity in Mukaiyama aldol reactions
 catalyzed by clay-supported bis(oxazoline)-copper complexes.
;
_journal_issue 42
_journal_name_full 'Chemical communications (Cambridge, England)'
_journal_page_first 5402
_journal_page_last 5404
_journal_paper_doi 10.1039/b809956a
_journal_year 2008
_chemical_absolute_configuration ad
_chemical_formula_moiety 'C13 H12 O5'
_chemical_formula_sum 'C13 H12 O5'
_chemical_formula_weight 248.23
_chemical_name_systematic
;
?
;
_space_group_IT_number 4
_symmetry_cell_setting monoclinic
_symmetry_space_group_name_Hall 'P 2yb'
_symmetry_space_group_name_H-M 'P 1 21 1'
_atom_sites_solution_hydrogens geom
_atom_sites_solution_primary direct
_atom_sites_solution_secondary difmap
_audit_creation_method SHELXL-97
_cell_angle_alpha 90.00
_cell_angle_beta 102.73(3)
_cell_angle_gamma 90.00
_cell_formula_units_Z 2
_cell_length_a 7.5836(15)
_cell_length_b 5.7612(12)
_cell_length_c 13.331(3)
_cell_measurement_reflns_used 4998
_cell_measurement_temperature 100(2)
_cell_measurement_theta_max 73.4687
_cell_measurement_theta_min 3.3908
_cell_volume 568.1(2)
_computing_cell_refinement
;
CrysAlis RED, Oxford Diffraction Ltd.,
Version 1.171.32.5 (release 08-05-2007 CrysAlis171 .NET)
(compiled May 8 2007,13:10:02)
;
_computing_data_collection
;
CrysAlis CCD, Oxford Diffraction Ltd.,
Version 1.171.32.5 (release 08-05-2007 CrysAlis171 .NET)
(compiled May 8 2007,13:10:02)
;
_computing_data_reduction
;
CrysAlis RED, Oxford Diffraction Ltd.,
Version 1.171.32.5 (release 08-05-2007 CrysAlis171 .NET)
(compiled May 8 2007,13:10:02)
;
_computing_molecular_graphics 'XP program, SHELXTL v6.12, Bruker2000'
_computing_publication_material 'XCIF program, SHELXTLv6.12, BrukerAXS'
_computing_structure_refinement 'SHELXL-97 (Sheldrick, 1997)'
_computing_structure_solution 'SHELXS-97 (Sheldrick, 1990)'
_diffrn_ambient_temperature 100(2)
_diffrn_detector_area_resol_mean 8.2640
_diffrn_measured_fraction_theta_full 0.986
_diffrn_measured_fraction_theta_max 0.976
_diffrn_measurement_device_type 'Oxford diffraction Xcalibur Nova'
_diffrn_measurement_method '\w rotations with narrow frames'
_diffrn_radiation_monochromator graphite
_diffrn_radiation_source 'Nova micro-focus (Cu) X-ray source'
_diffrn_radiation_type CuK\a
_diffrn_radiation_wavelength 1.54178
_diffrn_reflns_av_R_equivalents 0.0214
_diffrn_reflns_av_sigmaI/netI 0.0184
_diffrn_reflns_limit_h_max 9
_diffrn_reflns_limit_h_min -9
_diffrn_reflns_limit_k_max 7
_diffrn_reflns_limit_k_min -7
_diffrn_reflns_limit_l_max 16
_diffrn_reflns_limit_l_min -13
_diffrn_reflns_number 5624
_diffrn_reflns_theta_full 72
_diffrn_reflns_theta_max 73.78
_diffrn_reflns_theta_min 3.40
_diffrn_standards_decay_% 'no decay'
_exptl_absorpt_coefficient_mu 0.949
_exptl_absorpt_correction_T_max 0.940
_exptl_absorpt_correction_T_min 0.812
_exptl_absorpt_correction_type multi-scan
_exptl_absorpt_process_details
;
CrysAlis RED, Oxford Diffraction Ltd.,
Version 1.171.32.5 (release 08-05-2007 CrysAlis171 .NET)
(compiled May 8 2007,13:10:02)
Empirical absorption correction using spherical harmonics,
implemented in SCALE3 ABSPACK scaling algorithm.
;
_exptl_crystal_colour colorless
_exptl_crystal_density_diffrn 1.451
_exptl_crystal_density_method 'not measured'
_exptl_crystal_description 'irregular block'
_exptl_crystal_F_000 260
_exptl_crystal_size_max 0.124
_exptl_crystal_size_mid 0.120
_exptl_crystal_size_min 0.074
_refine_diff_density_max 0.143
_refine_diff_density_min -0.208
_refine_diff_density_rms 0.045
_refine_ls_abs_structure_details 'Flack H D (1983), Acta Cryst. A39, 876-881'
_refine_ls_abs_structure_Flack 0.1(2)
_refine_ls_extinction_method none
_refine_ls_goodness_of_fit_ref 1.127
_refine_ls_hydrogen_treatment mixed
_refine_ls_matrix_type full
_refine_ls_number_parameters 211
_refine_ls_number_reflns 2199
_refine_ls_number_restraints 1
_refine_ls_restrained_S_all 1.127
_refine_ls_R_factor_all 0.0355
_refine_ls_R_factor_gt 0.0316
_refine_ls_shift/su_max 0.001
_refine_ls_shift/su_mean 0.000
_refine_ls_structure_factor_coef Fsqd
_refine_ls_weighting_details 'calc w=1/[\s^2^(Fo^2^)+(0.0384P)^2^+0.2259P] where P=(Fo^2^+2Fc^2^)/3'
_refine_ls_weighting_scheme calc
_refine_ls_wR_factor_gt 0.0815
_refine_ls_wR_factor_ref 0.0841
_reflns_number_gt 2088
_reflns_number_total 2199
_reflns_threshold_expression >2sigma(I)
_cod_data_source_file b809956a.txt
_cod_data_source_block compound_11
_cod_original_sg_symbol_H-M P21
_cod_database_code 7103471

loop_
_symmetry_equiv_pos_as_xyz
'x, y, z'
'-x, y+1/2, -z'

loop_
_atom_site_label
_atom_site_type_symbol
_atom_site_fract_x
_atom_site_fract_y
_atom_site_fract_z
_atom_site_U_iso_or_equiv
_atom_site_adp_type
_atom_site_occupancy
_atom_site_symmetry_multiplicity
_atom_site_calc_flag
_atom_site_refinement_flags
_atom_site_disorder_assembly
_atom_site_disorder_group
C1 C 0.9224(2) 0.3169(3) 0.71185(14) 0.0195(4) Uani 1 1 d . . .
C2 C 0.8490(2) 0.5160(3) 0.63675(14) 0.0199(4) Uani 1 1 d . . .
C3 C 0.9014(3) 0.5063(3) 0.53483(14) 0.0243(4) Uani 1 1 d . . .
C4 C 0.7543(3) 0.4944(4) 0.46060(15) 0.0289(4) Uani 1 1 d . . .
C5 C 0.5962(3) 0.4910(4) 0.50655(15) 0.0271(4) Uani 1 1 d . . .
C6 C 1.1302(2) 0.3302(4) 0.74532(13) 0.0205(4) Uani 1 1 d . . .
C7 C 1.3812(3) 0.5843(4) 0.77496(17) 0.0280(4) Uani 1 1 d . . .
C8 C 0.8503(2) 0.3403(3) 0.81035(14) 0.0203(4) Uani 1 1 d . . .
C9 C 0.8860(2) 0.5406(3) 0.87055(14) 0.0219(4) Uani 1 1 d . . .
C10 C 0.8294(2) 0.5578(4) 0.96249(15) 0.0254(4) Uani 1 1 d . . .
C11 C 0.7347(3) 0.3767(4) 0.99495(15) 0.0263(4) Uani 1 1 d . . .
C12 C 0.6960(3) 0.1803(4) 0.93428(16) 0.0270(4) Uani 1 1 d . . .
C13 C 0.7542(2) 0.1603(3) 0.84278(14) 0.0229(4) Uani 1 1 d . . .
O1 O 0.88505(18) 0.0996(2) 0.66426(10) 0.0224(3) Uani 1 1 d . . .
O2 O 0.43650(19) 0.4854(3) 0.46746(12) 0.0355(4) Uani 1 1 d . . .
O3 O 0.65417(16) 0.4947(2) 0.61037(9) 0.0229(3) Uani 1 1 d . . .
O4 O 1.22555(17) 0.1665(2) 0.77340(10) 0.0264(3) Uani 1 1 d . . .
O5 O 1.18713(16) 0.5487(2) 0.74095(10) 0.0241(3) Uani 1 1 d . . .
H9 H 0.955(3) 0.668(5) 0.8483(18) 0.031(6) Uiso 1 1 d . . .
H13 H 0.733(3) 0.019(4) 0.8010(17) 0.021(5) Uiso 1 1 d . . .
H12 H 0.633(3) 0.054(5) 0.9548(19) 0.034(6) Uiso 1 1 d . . .
H4 H 0.749(3) 0.489(5) 0.390(2) 0.041(7) Uiso 1 1 d . . .
H7A H 1.440(3) 0.503(5) 0.7252(19) 0.035(6) Uiso 1 1 d . . .
H10 H 0.859(3) 0.697(5) 1.0055(19) 0.033(6) Uiso 1 1 d . . .
H2 H 0.883(3) 0.668(4) 0.6686(15) 0.014(5) Uiso 1 1 d . . .
H7B H 1.424(3) 0.520(5) 0.8443(19) 0.029(6) Uiso 1 1 d . . .
H11 H 0.697(3) 0.392(4) 1.0627(18) 0.023(5) Uiso 1 1 d . . .
H3 H 1.026(3) 0.514(5) 0.5284(17) 0.028(6) Uiso 1 1 d . . .
H7C H 1.395(3) 0.759(5) 0.7749(18) 0.031(6) Uiso 1 1 d . . .
H1 H 0.775(4) 0.091(5) 0.633(2) 0.048(8) Uiso 1 1 d . . .

loop_
_atom_site_aniso_label
_atom_site_aniso_U_11
_atom_site_aniso_U_22
_atom_site_aniso_U_33
_atom_site_aniso_U_23
_atom_site_aniso_U_13
_atom_site_aniso_U_12
C1 0.0224(9) 0.0167(8) 0.0178(9) -0.0009(7) 0.0010(7) 0.0003(7)
C2 0.0192(8) 0.0203(9) 0.0194(9) 0.0004(8) 0.0024(6) 0.0000(7)
C3 0.0319(10) 0.0185(9) 0.0234(10) 0.0021(8) 0.0082(7) 0.0005(8)
C4 0.0457(11) 0.0229(9) 0.0167(9) 0.0027(8) 0.0036(8) 0.0003(9)
C5 0.0336(10) 0.0169(9) 0.0251(10) 0.0030(8) -0.0061(8) 0.0000(8)
C6 0.0213(8) 0.0245(9) 0.0146(9) -0.0010(7) 0.0014(7) 0.0024(7)
C7 0.0192(8) 0.0317(11) 0.0313(11) -0.0001(9) 0.0016(8) -0.0013(8)
C8 0.0190(8) 0.0203(9) 0.0196(9) 0.0030(7) -0.0001(6) 0.0038(7)
C9 0.0220(8) 0.0219(10) 0.0208(9) -0.0006(7) 0.0023(7) 0.0002(7)
C10 0.0244(9) 0.0267(10) 0.0223(10) -0.0024(8) -0.0007(7) 0.0040(8)
C11 0.0245(9) 0.0347(12) 0.0194(10) 0.0032(8) 0.0041(7) 0.0064(8)
C12 0.0244(9) 0.0275(10) 0.0287(10) 0.0060(9) 0.0048(7) 0.0013(8)
C13 0.0239(9) 0.0224(9) 0.0215(9) 0.0004(8) 0.0027(7) 0.0012(7)
O1 0.0239(6) 0.0193(7) 0.0220(7) -0.0034(5) 0.0005(5) 0.0015(5)
O2 0.0322(7) 0.0231(7) 0.0409(8) 0.0054(7) -0.0141(6) -0.0014(6)
O3 0.0207(6) 0.0233(6) 0.0224(7) 0.0023(6) -0.0001(5) 0.0025(5)
O4 0.0250(6) 0.0267(7) 0.0252(7) 0.0001(6) 0.0007(5) 0.0050(6)
O5 0.0189(6) 0.0227(7) 0.0286(7) 0.0031(6) 0.0012(5) -0.0004(5)

loop_
_atom_type_symbol
_atom_type_description
_atom_type_scat_dispersion_real
_atom_type_scat_dispersion_imag
_atom_type_scat_source
C C 0.0181 0.0091 'International Tables Vol C Tables 4.2.6.8 and 6.1.1.4'
H H 0.0000 0.0000 'International Tables Vol C Tables 4.2.6.8 and 6.1.1.4'
O O 0.0492 0.0322 'International Tables Vol C Tables 4.2.6.8 and 6.1.1.4'

loop_
_geom_angle_atom_site_label_1
_geom_angle_atom_site_label_2
_geom_angle_atom_site_label_3
_geom_angle
_geom_angle_site_symmetry_1
_geom_angle_site_symmetry_3
_geom_angle_publ_flag
O1 C1 C8 112.96(15) . . ?
O1 C1 C6 105.44(15) . . ?
C8 C1 C6 106.39(14) . . ?
O1 C1 C2 111.20(14) . . ?
C8 C1 C2 110.14(14) . . ?
C6 C1 C2 110.50(15) . . ?
O3 C2 C3 103.71(14) . . ?
O3 C2 C1 107.32(14) . . ?
C3 C2 C1 115.52(16) . . ?
O3 C2 H2 109.9(12) . . ?
C3 C2 H2 109.1(12) . . ?
C1 C2 H2 111.0(12) . . ?
C4 C3 C2 109.43(17) . . ?
C4 C3 H3 128.1(13) . . ?
C2 C3 H3 122.5(13) . . ?
C3 C4 C5 108.80(18) . . ?
C3 C4 H4 127.0(16) . . ?
C5 C4 H4 124.2(16) . . ?
O2 C5 O3 120.6(2) . . ?
O2 C5 C4 131.01(19) . . ?
O3 C5 C4 108.43(16) . . ?
O4 C6 O5 125.24(16) . . ?
O4 C6 C1 124.05(18) . . ?
O5 C6 C1 110.69(15) . . ?
O5 C7 H7A 107.3(14) . . ?
O5 C7 H7B 110.0(14) . . ?
H7A C7 H7B 110(2) . . ?
O5 C7 H7C 103.6(14) . . ?
H7A C7 H7C 114(2) . . ?
H7B C7 H7C 111(2) . . ?
C13 C8 C9 119.05(18) . . ?
C13 C8 C1 120.72(17) . . ?
C9 C8 C1 120.19(17) . . ?
C10 C9 C8 120.49(18) . . ?
C10 C9 H9 120.1(15) . . ?
C8 C9 H9 119.4(14) . . ?
C11 C10 C9 120.21(19) . . ?
C11 C10 H10 119.8(15) . . ?
C9 C10 H10 120.0(15) . . ?
C12 C11 C10 119.3(2) . . ?
C12 C11 H11 122.0(14) . . ?
C10 C11 H11 118.7(14) . . ?
C11 C12 C13 120.8(2) . . ?
C11 C12 H12 121.1(15) . . ?
C13 C12 H12 118.0(16) . . ?
C8 C13 C12 120.07(18) . . ?
C8 C13 H13 118.3(13) . . ?
C12 C13 H13 121.6(13) . . ?
C1 O1 H1 111(2) . . ?
C5 O3 C2 109.45(14) . . ?
C6 O5 C7 115.68(15) . . ?

loop_
_geom_bond_atom_site_label_1
_geom_bond_atom_site_label_2
_geom_bond_distance
_geom_bond_site_symmetry_2
_geom_bond_publ_flag
C1 O1 1.404(2) . ?
C1 C8 1.535(3) . ?
C1 C6 1.542(2) . ?
C1 C2 1.543(3) . ?
C2 O3 1.447(2) . ?
C2 C3 1.498(3) . ?
C2 H2 0.98(2) . ?
C3 C4 1.320(3) . ?
C3 H3 0.97(2) . ?
C4 C5 1.462(3) . ?
C4 H4 0.94(3) . ?
C5 O2 1.209(2) . ?
C5 O3 1.357(2) . ?
C6 O4 1.197(2) . ?
C6 O5 1.336(2) . ?
C7 O5 1.456(2) . ?
C7 H7A 1.00(3) . ?
C7 H7B 0.98(2) . ?
C7 H7C 1.01(3) . ?
C8 C13 1.390(3) . ?
C8 C9 1.397(3) . ?
C9 C10 1.389(3) . ?
C9 H9 0.98(3) . ?
C10 C11 1.388(3) . ?
C10 H10 0.98(3) . ?
C11 C12 1.384(3) . ?
C11 H11 1.01(2) . ?
C12 C13 1.390(3) . ?
C12 H12 0.94(3) . ?
C13 H13 0.98(2) . ?
O1 H1 0.85(3) . ?

loop_
_geom_torsion_atom_site_label_1
_geom_torsion_atom_site_label_2
_geom_torsion_atom_site_label_3
_geom_torsion_atom_site_label_4
_geom_torsion
_geom_torsion_site_symmetry_1
_geom_torsion_site_symmetry_2
_geom_torsion_site_symmetry_3
_geom_torsion_site_symmetry_4
_geom_torsion_publ_flag
O1 C1 C2 O3 64.26(18) . . . . ?
C8 C1 C2 O3 -61.74(18) . . . . ?
C6 C1 C2 O3 -178.99(14) . . . . ?
O1 C1 C2 C3 -50.8(2) . . . . ?
C8 C1 C2 C3 -176.83(15) . . . . ?
C6 C1 C2 C3 65.9(2) . . . . ?
O3 C2 C3 C4 3.1(2) . . . . ?
C1 C2 C3 C4 120.26(18) . . . . ?
C2 C3 C4 C5 -1.0(2) . . . . ?
C3 C4 C5 O2 178.5(2) . . . . ?
C3 C4 C5 O3 -1.7(2) . . . . ?
O1 C1 C6 O4 -33.9(2) . . . . ?
C8 C1 C6 O4 86.2(2) . . . . ?
C2 C1 C6 O4 -154.21(17) . . . . ?
O1 C1 C6 O5 147.60(15) . . . . ?
C8 C1 C6 O5 -92.20(17) . . . . ?
C2 C1 C6 O5 27.3(2) . . . . ?
O1 C1 C8 C13 -1.9(2) . . . . ?
C6 C1 C8 C13 -117.08(18) . . . . ?
C2 C1 C8 C13 123.14(18) . . . . ?
O1 C1 C8 C9 175.97(15) . . . . ?
C6 C1 C8 C9 60.8(2) . . . . ?
C2 C1 C8 C9 -59.0(2) . . . . ?
C13 C8 C9 C10 1.3(2) . . . . ?
C1 C8 C9 C10 -176.59(16) . . . . ?
C8 C9 C10 C11 -0.8(3) . . . . ?
C9 C10 C11 C12 -0.6(3) . . . . ?
C10 C11 C12 C13 1.5(3) . . . . ?
C9 C8 C13 C12 -0.4(3) . . . . ?
C1 C8 C13 C12 177.42(16) . . . . ?
C11 C12 C13 C8 -0.9(3) . . . . ?
O2 C5 O3 C2 -176.39(18) . . . . ?
C4 C5 O3 C2 3.7(2) . . . . ?
C3 C2 O3 C5 -4.15(19) . . . . ?
C1 C2 O3 C5 -126.87(16) . . . . ?
O4 C6 O5 C7 -0.9(3) . . . . ?
C1 C6 O5 C7 177.57(15) . . . . ?

loop_
_cod_related_entry_id
_cod_related_entry_database
_cod_related_entry_code
1 ChemSpider 30653070
